data_7040880
loop_
_publ_author_name
'Marri, Subba R.'
'Kumar, Jitendra'
'Panyarat, Kitt'
'Horike, Satoshi'
'Behera, J. N.'

_publ_section_title
;
 Kagome-type isostructural 3D-transition metal fluorosulfates with spin
 3/2 and 1: synthesis, structure and characterization.
;
_journal_issue 44
_journal_name_full 'Dalton transactions (Cambridge, England : 2003)'
_journal_page_first 17792
_journal_page_last 17797
_journal_paper_doi 10.1039/c6dt03173k
_journal_volume 45
_journal_year 2016
_chemical_formula_sum 'Co F H3 O5 S'
_chemical_formula_weight 193.01
_chemical_name_systematic
;
 ?
;
_space_group_IT_number 52
_symmetry_cell_setting orthorhombic
_symmetry_space_group_name_Hall '-P 2a 2bc'
_symmetry_space_group_name_H-M 'P n n a'
_atom_sites_solution_hydrogens geom
_atom_sites_solution_primary direct
_atom_sites_solution_secondary difmap
_audit_creation_method SHELXL-97
_audit_update_record
;
2016-01-31 deposited with the CCDC.
2016-10-12 downloaded from the CCDC.
;
_cell_angle_alpha 90.00
_cell_angle_beta 90.00
_cell_angle_gamma 90.00
_cell_formula_units_Z 8
_cell_length_a 13.1891(6)
_cell_length_b 10.6850(6)
_cell_length_c 6.6081(3)
_cell_measurement_reflns_used 1429
_cell_measurement_temperature 296(2)
_cell_measurement_theta_max 30.6
_cell_measurement_theta_min 3.1
_cell_volume 931.25(8)
_computing_cell_refinement 'Bruker SAINT'
_computing_data_collection 'Bruker APEX2'
_computing_data_reduction 'Bruker SAINT'
_computing_molecular_graphics 'Bruker SHELXTL'
_computing_publication_material 'Bruker SHELXTL'
_computing_structure_refinement 'SHELXL-97 (Sheldrick, 2008)'
_computing_structure_solution 'SHELXS-97 (Sheldrick, 2008)'
_diffrn_ambient_temperature 296(2)
_diffrn_measured_fraction_theta_full 0.999
_diffrn_measured_fraction_theta_max 0.999
_diffrn_measurement_device_type 'Bruker APEX-II CCD'
_diffrn_measurement_method '\f and \w scans'
_diffrn_radiation_monochromator graphite
_diffrn_radiation_source 'fine-focus sealed tube'
_diffrn_radiation_type MoK\a
_diffrn_radiation_wavelength 0.71073
_diffrn_reflns_av_R_equivalents 0.0431
_diffrn_reflns_av_sigmaI/netI 0.0208
_diffrn_reflns_limit_h_max 18
_diffrn_reflns_limit_h_min -18
_diffrn_reflns_limit_k_max 15
_diffrn_reflns_limit_k_min -15
_diffrn_reflns_limit_l_max 9
_diffrn_reflns_limit_l_min -9
_diffrn_reflns_number 14909
_diffrn_reflns_theta_full 30.56
_diffrn_reflns_theta_max 30.56
_diffrn_reflns_theta_min 3.09
_exptl_absorpt_coefficient_mu 4.087
_exptl_absorpt_correction_T_max 0.527
_exptl_absorpt_correction_T_min 0.415
_exptl_absorpt_correction_type multi-scan
_exptl_absorpt_process_details sadabs
_exptl_crystal_colour Pink
_exptl_crystal_density_diffrn 2.753
_exptl_crystal_density_method 'not measured'
_exptl_crystal_description block
_exptl_crystal_F_000 760
_exptl_crystal_size_max 0.22
_exptl_crystal_size_mid 0.20
_exptl_crystal_size_min 0.16
_refine_diff_density_max 1.808
_refine_diff_density_min -0.765
_refine_diff_density_rms 0.194
_refine_ls_extinction_coef 0.0229(13)
_refine_ls_extinction_expression Fc^*^=kFc[1+0.001xFc^2^\l^3^/sin(2\q)]^-1/4^
_refine_ls_extinction_method SHELXL
_refine_ls_goodness_of_fit_ref 1.408
_refine_ls_hydrogen_treatment mixed
_refine_ls_matrix_type full
_refine_ls_number_parameters 99
_refine_ls_number_reflns 1429
_refine_ls_number_restraints 9
_refine_ls_restrained_S_all 1.477
_refine_ls_R_factor_all 0.0563
_refine_ls_R_factor_gt 0.0541
_refine_ls_shift/su_max 0.000
_refine_ls_shift/su_mean 0.000
_refine_ls_structure_factor_coef Fsqd
_refine_ls_weighting_details 'calc w=1/[\s^2^(Fo^2^)+(0.0000P)^2^+12.5013P] where P=(Fo^2^+2Fc^2^)/3'
_refine_ls_weighting_scheme calc
_refine_ls_wR_factor_gt 0.1241
_refine_ls_wR_factor_ref 0.1248
_reflns_number_gt 1356
_reflns_number_total 1429
_reflns_threshold_expression >2sigma(I)
_cod_data_source_file c6dt03173k2.cif
_cod_data_source_block complex1
_cod_depositor_comments
;
The following automatic conversions were performed:

'_symmetry_cell_setting' value 'Orthorhombic' changed to
'orthorhombic' according to
/usr/data/users/saulius/crontab/automatic-downloads/rss-feeds/RSC/lib/dictionaries/cif_core.dic
dictionary named 'cif_core.dic' version 2.4.2 from 2011-04-26.

Automatic conversion script
Id: cif_fix_values 4268 2015-11-12 08:31:59Z antanas 

 Adding full bibliography for 7040880--7040881.cif.
;
_cod_database_code 7040880

loop_
_symmetry_equiv_pos_as_xyz
'x, y, z'
'x, -y+1/2, -z+1/2'
'-x+1/2, y+1/2, -z+1/2'
'-x+1/2, -y, z'
'-x, -y, -z'
'-x, y-1/2, z-1/2'
'x-1/2, -y-1/2, z-1/2'
'x-1/2, y, -z'

loop_
_atom_site_label
_atom_site_type_symbol
_atom_site_fract_x
_atom_site_fract_y
_atom_site_fract_z
_atom_site_U_iso_or_equiv
_atom_site_adp_type
_atom_site_occupancy
_atom_site_symmetry_multiplicity
_atom_site_calc_flag
_atom_site_refinement_flags
_atom_site_disorder_assembly
_atom_site_disorder_group
Co1 Co 0.5000 0.0000 0.0000 0.0114(3) Uani 1 2 d S . .
Co2 Co 0.62689(8) 0.2500 0.2500 0.0102(3) Uani 1 2 d S . .
S1 S 0.57006(14) 0.2500 -0.2500 0.0116(4) Uani 1 2 d S . .
S2 S 0.7500 0.0000 0.0874(3) 0.0105(4) Uani 1 2 d S . .
F1 F 0.5178(3) 0.1209(4) 0.2266(7) 0.0226(8) Uani 1 1 d . . .
O1 O 0.5030(3) 0.1430(4) -0.2081(7) 0.0171(9) Uani 1 1 d . . .
O2 O 0.6352(3) 0.2770(4) -0.0752(7) 0.0168(8) Uani 1 1 d . . .
O4 O 0.7345(3) 0.1097(4) 0.2202(7) 0.0192(9) Uani 1 1 d . . .
O3 O 0.6610(3) -0.0221(4) -0.0409(6) 0.0153(8) Uani 1 1 d . . .
O1WA O 0.3552(11) 0.1836(13) 0.442(2) 0.041(4) Uani 0.48(2) 1 d PD A 2
O1WB O 0.3680(10) 0.0716(14) 0.465(2) 0.045(4) Uani 0.52(2) 1 d PD A 1
H1A H 0.402(16) 0.130(7) 0.40(5) 0.25(16) Uiso 1 1 d D . .
H2A H 0.36(3) 0.136(5) 0.549(6) 0.6(5) Uiso 1 1 d D . .
H3A H 0.319(14) 0.117(3) 0.41(5) 0.4(3) Uiso 1 1 d D . .

loop_
_atom_site_aniso_label
_atom_site_aniso_U_11
_atom_site_aniso_U_22
_atom_site_aniso_U_33
_atom_site_aniso_U_23
_atom_site_aniso_U_13
_atom_site_aniso_U_12
Co1 0.0117(5) 0.0093(5) 0.0131(5) 0.0008(4) -0.0013(4) -0.0016(4)
Co2 0.0094(5) 0.0098(5) 0.0113(5) -0.0010(4) 0.000 0.000
S1 0.0126(8) 0.0111(8) 0.0110(8) 0.0013(7) 0.000 0.000
S2 0.0094(7) 0.0111(8) 0.0110(7) 0.000 0.000 0.0022(6)
F1 0.0191(16) 0.0195(18) 0.029(2) -0.0083(16) 0.0060(16) -0.0085(14)
O1 0.020(2) 0.0168(19) 0.014(2) 0.0072(16) -0.0041(16) -0.0065(16)
O2 0.0177(19) 0.021(2) 0.0122(18) -0.0003(16) -0.0019(15) -0.0036(16)
O4 0.021(2) 0.0174(19) 0.019(2) -0.0073(17) -0.0037(17) 0.0088(17)
O3 0.0088(16) 0.021(2) 0.0167(19) -0.0036(16) -0.0030(14) -0.0003(15)
O1WA 0.039(7) 0.043(8) 0.042(8) -0.002(6) 0.009(6) -0.016(6)
O1WB 0.037(7) 0.060(10) 0.038(7) -0.006(6) 0.009(6) -0.007(6)

loop_
_atom_type_symbol
_atom_type_description
_atom_type_scat_dispersion_real
_atom_type_scat_dispersion_imag
_atom_type_scat_source
F F 0.0171 0.0103 'International Tables Vol C Tables 4.2.6.8 and 6.1.1.4'
H H 0.0000 0.0000 'International Tables Vol C Tables 4.2.6.8 and 6.1.1.4'
Co Co 0.3494 0.9721 'International Tables Vol C Tables 4.2.6.8 and 6.1.1.4'
O O 0.0106 0.0060 'International Tables Vol C Tables 4.2.6.8 and 6.1.1.4'
S S 0.1246 0.1234 'International Tables Vol C Tables 4.2.6.8 and 6.1.1.4'

loop_
_geom_angle_atom_site_label_1
_geom_angle_atom_site_label_2
_geom_angle_atom_site_label_3
_geom_angle
_geom_angle_site_symmetry_1
_geom_angle_site_symmetry_3
F1 Co1 F1 180.0(2) 5_655 .
F1 Co1 O1 88.94(17) 5_655 .
F1 Co1 O1 91.06(17) . .
F1 Co1 O1 91.06(17) 5_655 5_655
F1 Co1 O1 88.94(17) . 5_655
O1 Co1 O1 180.00(17) . 5_655
F1 Co1 O3 87.18(15) 5_655 .
F1 Co1 O3 92.82(15) . .
O1 Co1 O3 88.77(17) . .
O1 Co1 O3 91.23(17) 5_655 .
F1 Co1 O3 92.82(15) 5_655 5_655
F1 Co1 O3 87.18(15) . 5_655
O1 Co1 O3 91.23(17) . 5_655
O1 Co1 O3 88.77(17) 5_655 5_655
O3 Co1 O3 180.00(4) . 5_655
F1 Co2 F1 88.0(2) . 2
F1 Co2 O4 177.05(17) . 2
F1 Co2 O4 89.21(17) 2 2
F1 Co2 O4 89.21(17) . .
F1 Co2 O4 177.05(17) 2 .
O4 Co2 O4 93.6(3) 2 .
F1 Co2 O2 91.23(18) . 2
F1 Co2 O2 92.94(17) 2 2
O4 Co2 O2 88.13(17) 2 2
O4 Co2 O2 87.91(17) . 2
F1 Co2 O2 92.94(17) . .
F1 Co2 O2 91.23(18) 2 .
O4 Co2 O2 87.91(17) 2 .
O4 Co2 O2 88.13(17) . .
O2 Co2 O2 174.2(2) 2 .
O2 S1 O2 108.4(4) . 2_554
O2 S1 O1 110.9(2) . .
O2 S1 O1 110.3(3) 2_554 .
O2 S1 O1 110.3(3) . 2_554
O2 S1 O1 110.9(2) 2_554 2_554
O1 S1 O1 106.1(4) . 2_554
O3 S2 O3 109.4(4) . 4_655
O3 S2 O4 109.0(3) . 4_655
O3 S2 O4 111.1(2) 4_655 4_655
O3 S2 O4 111.1(2) . .
O3 S2 O4 109.0(3) 4_655 .
O4 S2 O4 107.2(4) 4_655 .
Co1 F1 Co2 126.2(2) . .
S1 O1 Co1 135.6(3) . .
S1 O2 Co2 136.3(3) . .
S2 O4 Co2 136.4(3) . .
S2 O3 Co1 134.3(3) . .

loop_
_geom_bond_atom_site_label_1
_geom_bond_atom_site_label_2
_geom_bond_distance
_geom_bond_site_symmetry_2
Co1 F1 1.991(4) 5_655
Co1 F1 1.991(4) .
Co1 O1 2.056(4) .
Co1 O1 2.056(4) 5_655
Co1 O3 2.154(4) .
Co1 O3 2.154(4) 5_655
Co2 F1 1.999(4) .
Co2 F1 1.999(4) 2
Co2 O4 2.073(4) 2
Co2 O4 2.073(4) .
Co2 O2 2.171(4) 2
Co2 O2 2.171(4) .
S1 O2 1.468(4) .
S1 O2 1.468(4) 2_554
S1 O1 1.472(4) .
S1 O1 1.472(4) 2_554
S2 O3 1.467(4) .
S2 O3 1.467(4) 4_655
S2 O4 1.479(4) 4_655
S2 O4 1.479(4) .
